data_4311148
loop_
_publ_author_name
'Ivan V. Korendovych'
'Richard J. Staples'
'William M. Reiff'
'Elena V. Rybak-Akimova'

_publ_section_title
;
 A New High-Spin Iron(III) Complex with a Pentadentate Macrocyclic
 Amidopyridine Ligand: A Change from Slow Single-Ion Paramagnetic
 Relaxation to Long-Range Antiferromagnetic Order in a Hydrogen-Bonded
 Network
;
_journal_name_full 'Inorganic Chemistry'
_journal_page_first 3930
_journal_page_last 3941
_journal_paper_doi 10.1021/ic0351601
_journal_volume 43
_journal_year 2004
_chemical_formula_sum 'C13 H19 N5 O2'
_chemical_formula_weight 277.33
_chemical_name_systematic
; 
 ? 
;
_space_group_IT_number 15
_symmetry_cell_setting monoclinic
_symmetry_space_group_name_Hall '-C 2yc'
_symmetry_space_group_name_H-M 'C 1 2/c 1'
_atom_sites_solution_hydrogens geom
_atom_sites_solution_primary direct
_atom_sites_solution_secondary difmap
_audit_creation_method SHELXL-97
_cell_angle_alpha 90.00
_cell_angle_beta 95.632(3)
_cell_angle_gamma 90.00
_cell_formula_units_Z 8
_cell_length_a 13.9346(18)
_cell_length_b 11.3632(14)
_cell_length_c 17.801(2)
_cell_measurement_reflns_used 891
_cell_measurement_temperature 213(2)
_cell_measurement_theta_max 27.86
_cell_measurement_theta_min 3.16
_cell_volume 2805.0(6)
_computing_cell_refinement 'SMART (BRUKER, V5.054, 1998)'
_computing_data_collection 'ASTRO (BRUKER, V5.007, 1997)'
_computing_data_reduction 'SAINT (BRUKER, V6.01, 1999)'
_computing_molecular_graphics 'SHELXTL (BRUKER, 1998, V5.1)'
_computing_publication_material 'XCIF (Sheldrick and BRUKER, 1997, V5.1)'
_computing_structure_refinement 'SHELXL-97 (Sheldrick, 1997)'
_computing_structure_solution 'SHELXS-97 (Sheldrick, 1990)'
_diffrn_ambient_temperature 213(2)
_diffrn_measured_fraction_theta_full 0.997
_diffrn_measured_fraction_theta_max 0.997
_diffrn_measurement_device_type 'Bruker CCD'
_diffrn_measurement_method '\w, 0.3 deg'
_diffrn_radiation_monochromator graphite
_diffrn_radiation_source 'fine-focus sealed tube'
_diffrn_radiation_type MoK\a
_diffrn_radiation_wavelength 0.71073
_diffrn_reflns_av_R_equivalents 0.0348
_diffrn_reflns_av_sigmaI/netI 0.0362
_diffrn_reflns_limit_h_max 17
_diffrn_reflns_limit_h_min -18
_diffrn_reflns_limit_k_max 15
_diffrn_reflns_limit_k_min -14
_diffrn_reflns_limit_l_max 22
_diffrn_reflns_limit_l_min -23
_diffrn_reflns_number 9982
_diffrn_reflns_theta_full 28.31
_diffrn_reflns_theta_max 28.31
_diffrn_reflns_theta_min 2.30
_diffrn_standards_decay_% <1
_diffrn_standards_interval_count 0
_diffrn_standards_number 0
_exptl_absorpt_coefficient_mu 0.093
_exptl_absorpt_correction_type none
_exptl_crystal_colour colorless
_exptl_crystal_density_diffrn 1.313
_exptl_crystal_density_method 'not measured'
_exptl_crystal_description block
_exptl_crystal_F_000 1184
_exptl_crystal_size_max 0.20
_exptl_crystal_size_mid 0.10
_exptl_crystal_size_min 0.10
_refine_diff_density_max 0.540
_refine_diff_density_min -0.525
_refine_diff_density_rms 0.052
_refine_ls_extinction_method none
_refine_ls_goodness_of_fit_ref 1.187
_refine_ls_hydrogen_treatment mixed
_refine_ls_matrix_type full
_refine_ls_number_parameters 181
_refine_ls_number_reflns 3479
_refine_ls_number_restraints 0
_refine_ls_restrained_S_all 1.187
_refine_ls_R_factor_all 0.0671
_refine_ls_R_factor_gt 0.0520
_refine_ls_shift/su_max 0.009
_refine_ls_shift/su_mean 0.002
_refine_ls_structure_factor_coef Fsqd
_refine_ls_weighting_details 'calc w=1/[\s^2^(Fo^2^)+(0.0898P)^2^+0.0000P] where P=(Fo^2^+2Fc^2^)/3'
_refine_ls_weighting_scheme calc
_refine_ls_wR_factor_gt 0.1574
_refine_ls_wR_factor_ref 0.1648
_reflns_number_gt 2520
_reflns_number_total 3479
_reflns_threshold_expression >2sigma(I)
_cod_data_source_file ic0351601si20040420_072646_2.cif
_cod_data_source_block I
_cod_depositor_comments
;
The following automatic conversions were performed:
'_symmetry_cell_setting' value 'Monoclinic' changed to 'monoclinic'
according to '/home/saulius/struct/CIF-dictionaries/cif_core.dic'
dictionary named 'cif_core.dic' version 2.4.1 from 2010-06-29.

Automatic conversion script
Id: cif_fix_enum 1527 2010-12-29 10:47:43Z saulius 
;
_cod_database_code 4311148

loop_
_publ_contact_author_name
_publ_contact_author_address
_publ_contact_author_email
_publ_contact_author_fax
_publ_contact_author_phone
'Prof. William M. Reiff'
;
Department of Chemistry and Chemical Biology
Northeastern University
360 Huntington Avenue
Boston, MA 02155
USA
;
w.reiff@neu.edu '1 617 373 8795' '1 617 373 2381'
'Prof. Elena V. Rybak-Akimova'
;
Department of Chemistry
Tufts University
62 Talbot Avenue 
Medford, MA 02155
USA
;
elena.rybak-akimova@tufts.edu '1 617 627 3443' '1 617 627 3413'

loop_
_symmetry_equiv_pos_as_xyz
'x, y, z'
'-x, y, -z+1/2'
'x+1/2, y+1/2, z'
'-x+1/2, y+1/2, -z+1/2'
'-x, -y, -z'
'x, -y, z-1/2'
'-x+1/2, -y+1/2, -z'
'x+1/2, -y+1/2, z-1/2'

loop_
_atom_site_label
_atom_site_type_symbol
_atom_site_fract_x
_atom_site_fract_y
_atom_site_fract_z
_atom_site_U_iso_or_equiv
_atom_site_adp_type
_atom_site_occupancy
_atom_site_symmetry_multiplicity
_atom_site_calc_flag
_atom_site_refinement_flags
_atom_site_disorder_assembly
_atom_site_disorder_group
O1 O -0.06864(10) 0.71685(12) 0.62105(6) 0.0509(4) Uani 1 1 d . . .
O2 O 0.12926(10) 0.96067(12) 0.31004(6) 0.0504(4) Uani 1 1 d . . .
N1 N 0.04986(9) 0.86661(11) 0.48290(6) 0.0295(3) Uani 1 1 d . . .
N2 N 0.07465(10) 0.81302(12) 0.62907(7) 0.0365(3) Uani 1 1 d . . .
H2A H 0.1112 0.8570 0.6037 0.044 Uiso 1 1 calc R . .
N3 N 0.24488(10) 0.91674(13) 0.69319(7) 0.0401(4) Uani 1 1 d . . .
H3A H 0.2021 0.9722 0.6847 0.048 Uiso 1 1 calc R . .
N4 N 0.34111(11) 0.97944(14) 0.55148(8) 0.0432(4) Uani 1 1 d . . .
H4A H 0.3064 1.0410 0.5593 0.052 Uiso 1 1 calc R . .
N5 N 0.20137(10) 0.96213(13) 0.42928(7) 0.0401(4) Uani 1 1 d . . .
H5A H 0.1911 0.9508 0.4762 0.048 Uiso 1 1 calc R . .
C1 C -0.02574(11) 0.82080(13) 0.51298(8) 0.0311(3) Uani 1 1 d . . .
C2 C -0.11562(12) 0.81000(15) 0.47305(9) 0.0398(4) Uani 1 1 d . . .
H2 H -0.1678 0.7785 0.4961 0.048 Uiso 1 1 calc R . .
C3 C -0.12704(13) 0.84633(16) 0.39881(10) 0.0431(4) Uani 1 1 d . . .
H3 H -0.1878 0.8418 0.3709 0.052 Uiso 1 1 calc R . .
C4 C -0.04855(12) 0.88935(15) 0.36590(9) 0.0382(4) Uani 1 1 d . . .
H4 H -0.0540 0.9116 0.3148 0.046 Uiso 1 1 calc R . .
C5 C 0.03820(12) 0.89882(13) 0.41008(8) 0.0310(3) Uani 1 1 d . . .
C6 C -0.00891(12) 0.77904(14) 0.59368(8) 0.0344(4) Uani 1 1 d . . .
C7 C 0.11093(14) 0.78399(17) 0.70580(9) 0.0447(4) Uani 1 1 d . . .
H7A H 0.0939 0.7027 0.7172 0.054 Uiso 1 1 calc R . .
H7B H 0.0822 0.8363 0.7412 0.054 Uiso 1 1 calc R . .
C8 C 0.21892(14) 0.79825(17) 0.71379(10) 0.0482(5) Uani 1 1 d . . .
H8A H 0.2444 0.7824 0.7661 0.058 Uiso 1 1 calc R . .
H8B H 0.2476 0.7414 0.6811 0.058 Uiso 1 1 calc R . .
C9 C 0.34725(13) 0.93698(18) 0.68763(10) 0.0479(5) Uani 1 1 d . . .
H9A H 0.3848 0.8923 0.7274 0.057 Uiso 1 1 calc R . .
H9B H 0.3614 1.0207 0.6962 0.057 Uiso 1 1 calc R . .
C10 C 0.37894(14) 0.90129(18) 0.61140(10) 0.0485(5) Uani 1 1 d . . .
H10A H 0.4495 0.9016 0.6144 0.058 Uiso 1 1 calc R . .
H10B H 0.3569 0.8209 0.5995 0.058 Uiso 1 1 calc R . .
C11 C 0.36646(13) 0.94566(19) 0.47674(10) 0.0500(5) Uani 1 1 d . . .
H11A H 0.3655 0.8597 0.4723 0.060 Uiso 1 1 calc R . .
H11B H 0.4320 0.9728 0.4704 0.060 Uiso 1 1 calc R . .
C12 C 0.29703(14) 0.99807(18) 0.41566(9) 0.0474(5) Uani 1 1 d . . .
H12A H 0.3019 1.0841 0.4166 0.057 Uiso 1 1 calc R . .
H12B H 0.3121 0.9702 0.3660 0.057 Uiso 1 1 calc R . .
C13 C 0.12743(12) 0.94444(13) 0.37835(8) 0.0336(4) Uani 1 1 d . . .

loop_
_atom_site_aniso_label
_atom_site_aniso_U_11
_atom_site_aniso_U_22
_atom_site_aniso_U_33
_atom_site_aniso_U_23
_atom_site_aniso_U_13
_atom_site_aniso_U_12
O1 0.0593(8) 0.0588(8) 0.0365(6) -0.0019(6) 0.0141(6) -0.0218(6)
O2 0.0620(9) 0.0638(9) 0.0258(6) 0.0076(5) 0.0060(6) -0.0098(7)
N1 0.0356(7) 0.0300(7) 0.0228(6) -0.0023(5) 0.0023(5) 0.0021(5)
N2 0.0438(8) 0.0422(8) 0.0236(6) 0.0039(5) 0.0032(5) -0.0057(6)
N3 0.0408(8) 0.0437(8) 0.0350(7) 0.0003(6) -0.0004(6) 0.0075(6)
N4 0.0419(9) 0.0490(9) 0.0386(8) -0.0094(6) 0.0034(6) 0.0026(7)
N5 0.0419(8) 0.0531(9) 0.0263(6) 0.0002(6) 0.0079(6) -0.0063(6)
C1 0.0356(8) 0.0287(8) 0.0291(7) -0.0051(6) 0.0041(6) 0.0013(6)
C2 0.0343(9) 0.0421(9) 0.0430(9) -0.0068(7) 0.0044(7) -0.0039(7)
C3 0.0377(9) 0.0459(10) 0.0431(9) -0.0060(7) -0.0094(7) 0.0014(7)
C4 0.0465(10) 0.0386(9) 0.0279(7) -0.0002(6) -0.0044(7) 0.0057(7)
C5 0.0403(9) 0.0276(8) 0.0249(7) -0.0013(5) 0.0023(6) 0.0038(6)
C6 0.0443(10) 0.0321(8) 0.0281(7) -0.0038(6) 0.0101(7) -0.0019(7)
C7 0.0583(12) 0.0509(11) 0.0248(8) 0.0066(7) 0.0030(7) -0.0042(8)
C8 0.0540(12) 0.0502(11) 0.0382(9) 0.0073(8) -0.0058(8) 0.0055(9)
C9 0.0423(11) 0.0596(12) 0.0396(9) -0.0021(8) -0.0069(7) 0.0007(9)
C10 0.0386(10) 0.0560(12) 0.0509(10) -0.0039(9) 0.0038(8) 0.0065(8)
C11 0.0359(10) 0.0713(13) 0.0438(10) -0.0188(9) 0.0098(7) -0.0067(9)
C12 0.0521(11) 0.0547(11) 0.0373(9) -0.0093(8) 0.0145(8) -0.0183(9)
C13 0.0449(9) 0.0308(8) 0.0254(7) 0.0002(6) 0.0044(6) 0.0016(7)

loop_
_atom_type_symbol
_atom_type_description
_atom_type_scat_dispersion_real
_atom_type_scat_dispersion_imag
_atom_type_scat_source
C C 0.0033 0.0016 'International Tables Vol C Tables 4.2.6.8 and 6.1.1.4'
H H 0.0000 0.0000 'International Tables Vol C Tables 4.2.6.8 and 6.1.1.4'
N N 0.0061 0.0033 'International Tables Vol C Tables 4.2.6.8 and 6.1.1.4'
O O 0.0106 0.0060 'International Tables Vol C Tables 4.2.6.8 and 6.1.1.4'

loop_
_geom_angle_atom_site_label_1
_geom_angle_atom_site_label_2
_geom_angle_atom_site_label_3
_geom_angle
_geom_angle_site_symmetry_1
_geom_angle_site_symmetry_3
_geom_angle_publ_flag
C1 N1 C5 117.97(13) . . ?
C6 N2 C7 126.24(14) . . ?
C6 N2 H2A 116.9 . . ?
C7 N2 H2A 116.9 . . ?
C8 N3 C9 115.70(15) . . ?
C8 N3 H3A 122.2 . . ?
C9 N3 H3A 122.2 . . ?
C10 N4 C11 114.01(15) . . ?
C10 N4 H4A 123.0 . . ?
C11 N4 H4A 123.0 . . ?
C13 N5 C12 127.01(14) . . ?
C13 N5 H5A 116.5 . . ?
C12 N5 H5A 116.5 . . ?
N1 C1 C2 122.64(14) . . ?
N1 C1 C6 116.73(13) . . ?
C2 C1 C6 120.63(14) . . ?
C3 C2 C1 118.65(16) . . ?
C3 C2 H2 120.7 . . ?
C1 C2 H2 120.7 . . ?
C2 C3 C4 119.42(15) . . ?
C2 C3 H3 120.3 . . ?
C4 C3 H3 120.3 . . ?
C3 C4 C5 118.17(15) . . ?
C3 C4 H4 120.9 . . ?
C5 C4 H4 120.9 . . ?
N1 C5 C4 123.08(15) . . ?
N1 C5 C13 115.46(13) . . ?
C4 C5 C13 121.46(14) . . ?
O1 C6 N2 125.22(15) . . ?
O1 C6 C1 120.68(15) . . ?
N2 C6 C1 114.07(13) . . ?
N2 C7 C8 108.54(14) . . ?
N2 C7 H7A 110.0 . . ?
C8 C7 H7A 110.0 . . ?
N2 C7 H7B 110.0 . . ?
C8 C7 H7B 110.0 . . ?
H7A C7 H7B 108.4 . . ?
N3 C8 C7 110.34(15) . . ?
N3 C8 H8A 109.6 . . ?
C7 C8 H8A 109.6 . . ?
N3 C8 H8B 109.6 . . ?
C7 C8 H8B 109.6 . . ?
H8A C8 H8B 108.1 . . ?
N3 C9 C10 112.94(15) . . ?
N3 C9 H9A 109.0 . . ?
C10 C9 H9A 109.0 . . ?
N3 C9 H9B 109.0 . . ?
C10 C9 H9B 109.0 . . ?
H9A C9 H9B 107.8 . . ?
N4 C10 C9 112.14(15) . . ?
N4 C10 H10A 109.2 . . ?
C9 C10 H10A 109.2 . . ?
N4 C10 H10B 109.2 . . ?
C9 C10 H10B 109.2 . . ?
H10A C10 H10B 107.9 . . ?
N4 C11 C12 110.98(16) . . ?
N4 C11 H11A 109.4 . . ?
C12 C11 H11A 109.4 . . ?
N4 C11 H11B 109.4 . . ?
C12 C11 H11B 109.4 . . ?
H11A C11 H11B 108.0 . . ?
N5 C12 C11 107.86(14) . . ?
N5 C12 H12A 110.1 . . ?
C11 C12 H12A 110.1 . . ?
N5 C12 H12B 110.1 . . ?
C11 C12 H12B 110.1 . . ?
H12A C12 H12B 108.4 . . ?
O2 C13 N5 124.38(16) . . ?
O2 C13 C5 121.26(15) . . ?
N5 C13 C5 114.34(13) . . ?

loop_
_geom_bond_atom_site_label_1
_geom_bond_atom_site_label_2
_geom_bond_distance
_geom_bond_site_symmetry_2
_geom_bond_publ_flag
O1 C6 1.2285(19) . ?
O2 C13 1.2326(17) . ?
N1 C1 1.334(2) . ?
N1 C5 1.3414(18) . ?
N2 C6 1.326(2) . ?
N2 C7 1.4472(19) . ?
N2 H2A 0.8700 . ?
N3 C8 1.451(2) . ?
N3 C9 1.458(2) . ?
N3 H3A 0.8700 . ?
N4 C10 1.447(2) . ?
N4 C11 1.461(2) . ?
N4 H4A 0.8700 . ?
N5 C13 1.319(2) . ?
N5 C12 1.437(2) . ?
N5 H5A 0.8700 . ?
C1 C2 1.384(2) . ?
C1 C6 1.509(2) . ?
C2 C3 1.379(2) . ?
C2 H2 0.9400 . ?
C3 C4 1.380(2) . ?
C3 H3 0.9400 . ?
C4 C5 1.380(2) . ?
C4 H4 0.9400 . ?
C5 C13 1.507(2) . ?
C7 C8 1.506(3) . ?
C7 H7A 0.9800 . ?
C7 H7B 0.9800 . ?
C8 H8A 0.9800 . ?
C8 H8B 0.9800 . ?
C9 C10 1.523(2) . ?
C9 H9A 0.9800 . ?
C9 H9B 0.9800 . ?
C10 H10A 0.9800 . ?
C10 H10B 0.9800 . ?
C11 C12 1.505(3) . ?
C11 H11A 0.9800 . ?
C11 H11B 0.9800 . ?
C12 H12A 0.9800 . ?
C12 H12B 0.9800 . ?

loop_
_geom_torsion_atom_site_label_1
_geom_torsion_atom_site_label_2
_geom_torsion_atom_site_label_3
_geom_torsion_atom_site_label_4
_geom_torsion
_geom_torsion_site_symmetry_1
_geom_torsion_site_symmetry_2
_geom_torsion_site_symmetry_3
_geom_torsion_site_symmetry_4
_geom_torsion_publ_flag
C5 N1 C1 C2 -2.7(2) . . . . ?
C5 N1 C1 C6 176.62(12) . . . . ?
N1 C1 C2 C3 1.1(2) . . . . ?
C6 C1 C2 C3 -178.22(14) . . . . ?
C1 C2 C3 C4 1.7(3) . . . . ?
C2 C3 C4 C5 -2.6(2) . . . . ?
C1 N1 C5 C4 1.6(2) . . . . ?
C1 N1 C5 C13 -177.14(13) . . . . ?
C3 C4 C5 N1 1.0(2) . . . . ?
C3 C4 C5 C13 179.72(15) . . . . ?
C7 N2 C6 O1 -0.2(3) . . . . ?
C7 N2 C6 C1 -178.49(15) . . . . ?
N1 C1 C6 O1 -166.54(15) . . . . ?
C2 C1 C6 O1 12.8(2) . . . . ?
N1 C1 C6 N2 11.9(2) . . . . ?
C2 C1 C6 N2 -168.79(14) . . . . ?
C6 N2 C7 C8 158.39(16) . . . . ?
C9 N3 C8 C7 -171.20(13) . . . . ?
N2 C7 C8 N3 56.70(19) . . . . ?
C8 N3 C9 C10 83.81(19) . . . . ?
C11 N4 C10 C9 -177.61(15) . . . . ?
N3 C9 C10 N4 70.2(2) . . . . ?
C10 N4 C11 C12 158.08(16) . . . . ?
C13 N5 C12 C11 -149.47(17) . . . . ?
N4 C11 C12 N5 -55.8(2) . . . . ?
C12 N5 C13 O2 -2.7(3) . . . . ?
C12 N5 C13 C5 175.92(16) . . . . ?
N1 C5 C13 O2 169.46(14) . . . . ?
C4 C5 C13 O2 -9.3(2) . . . . ?
N1 C5 C13 N5 -9.2(2) . . . . ?
C4 C5 C13 N5 172.01(14) . . . . ?

loop_
_cod_related_entry_id
_cod_related_entry_database
_cod_related_entry_code
1 ChemSpider 13721031
